data_4068452
loop_
_publ_author_name
'Mart\'in, Marta'
'Horv\'ath, Henrietta'
'Sola, Eduardo'
'Kath\'o, \'Agnes'
'Jo\'o, Ferenc'

_publ_section_title
;
 Water-Soluble Triisopropylphosphine Complexes of Ruthenium(II):
 Synthesis, Equilibria, and Acetonitrile Hydration
;
_journal_issue 2
_journal_name_full Organometallics
_journal_page_first 561
_journal_paper_doi 10.1021/om8008553
_journal_volume 28
_journal_year 2009
_chemical_formula_moiety 'C14 H27 N2 P Ru0.50, B F4, C H Cl3'
_chemical_formula_sum 'C14 H28 B Cl3 F4 N2 P Ru0.5'
_chemical_formula_weight 499.05
_space_group_IT_number 14
_symmetry_cell_setting monoclinic
_symmetry_space_group_name_Hall '-P 2yn'
_symmetry_space_group_name_H-M 'P 1 21/n 1'
_atom_sites_solution_hydrogens geom
_atom_sites_solution_primary heavy
_atom_sites_solution_secondary difmap
_audit_creation_method SHELXL-97
_cell_angle_alpha 90.00
_cell_angle_beta 106.9210(10)
_cell_angle_gamma 90.00
_cell_formula_units_Z 4
_cell_length_a 10.9787(9)
_cell_length_b 17.9817(14)
_cell_length_c 11.5691(9)
_cell_measurement_reflns_used 1935
_cell_measurement_temperature 100(2)
_cell_measurement_theta_max 22.44
_cell_measurement_theta_min 2.25
_cell_volume 2185.0(3)
_computing_cell_refinement 'SAINT+ v. 6.01 (Bruker AXS, 2000)'
_computing_data_collection 'SMART v. 5.611 (Bruker AXS, 2000)'
_computing_data_reduction 'SAINT+ v. 6.01 (Bruker AXS, 2000)'
_computing_molecular_graphics 'XP program, SHELXTL v6.10, Bruker2000'
_computing_publication_material 'XCIF program, SHELXTLv6.10,BrukerAXS'
_computing_structure_refinement 'SHELXL-97 (Sheldrick, 1997)'
_computing_structure_solution 'SHELXS-97 (Sheldrick, 1990)'
_diffrn_ambient_temperature 100(2)
_diffrn_detector_area_resol_mean 8.6
_diffrn_measured_fraction_theta_full 0.995
_diffrn_measured_fraction_theta_max 0.930
_diffrn_measurement_device_type 'Bruker SMART APEX CCD system'
_diffrn_measurement_method '\w rotations with narrow frames'
_diffrn_radiation_monochromator graphite
_diffrn_radiation_source 'fine-focus sealed tube'
_diffrn_radiation_type MoK\a
_diffrn_radiation_wavelength 0.71073
_diffrn_reflns_av_R_equivalents 0.0730
_diffrn_reflns_av_sigmaI/netI 0.1165
_diffrn_reflns_limit_h_max 14
_diffrn_reflns_limit_h_min -14
_diffrn_reflns_limit_k_max 23
_diffrn_reflns_limit_k_min -23
_diffrn_reflns_limit_l_max 15
_diffrn_reflns_limit_l_min -15
_diffrn_reflns_number 20201
_diffrn_reflns_theta_full 27.50
_diffrn_reflns_theta_max 28.75
_diffrn_reflns_theta_min 2.16
_diffrn_standards_decay_% 'no decay'
_exptl_absorpt_coefficient_mu 0.859
_exptl_absorpt_correction_T_max 0.950
_exptl_absorpt_correction_T_min 0.875
_exptl_absorpt_correction_type multi-scan
_exptl_absorpt_process_details
;
  SADABS: Area-Detector Absorption Correction. (1996)  Bruker-AXS 
  within SAINT+ package, v. 6.01.
;
_exptl_crystal_colour colorless
_exptl_crystal_density_diffrn 1.517
_exptl_crystal_density_method 'not measured'
_exptl_crystal_description prism
_exptl_crystal_F_000 1020
_exptl_crystal_size_max 0.16
_exptl_crystal_size_mid 0.08
_exptl_crystal_size_min 0.06
_refine_diff_density_max 0.937
_refine_diff_density_min -0.668
_refine_diff_density_rms 0.090
_refine_ls_extinction_method none
_refine_ls_goodness_of_fit_ref 0.866
_refine_ls_hydrogen_treatment constr
_refine_ls_matrix_type full
_refine_ls_number_parameters 240
_refine_ls_number_reflns 5285
_refine_ls_number_restraints 0
_refine_ls_restrained_S_all 0.866
_refine_ls_R_factor_all 0.0868
_refine_ls_R_factor_gt 0.0474
_refine_ls_shift/su_max 0.043
_refine_ls_shift/su_mean 0.001
_refine_ls_structure_factor_coef Fsqd
_refine_ls_weighting_details 'calc w=1/[\s^2^(Fo^2^)+(0.0116P)^2^+0.0000P] where P=(Fo^2^+2Fc^2^)/3'
_refine_ls_weighting_scheme calc
_refine_ls_wR_factor_gt 0.0636
_refine_ls_wR_factor_ref 0.0718
_reflns_number_gt 3521
_reflns_number_total 5285
_reflns_threshold_expression >2sigma(I)
_cod_data_source_file om8008553_si_001.cif
_cod_data_source_block marta33s
_cod_original_sg_symbol_H-M 'P 21/n'
_cod_original_formula_sum 'C14 H28 B Cl3 F4 N2 P Ru0.50'
_cod_database_code 4068452

loop_
_symmetry_equiv_pos_as_xyz
'x, y, z'
'-x+1/2, y+1/2, -z+1/2'
'-x, -y, -z'
'x-1/2, -y-1/2, z-1/2'

loop_
_atom_site_label
_atom_site_type_symbol
_atom_site_fract_x
_atom_site_fract_y
_atom_site_fract_z
_atom_site_U_iso_or_equiv
_atom_site_adp_type
_atom_site_occupancy
_atom_site_symmetry_multiplicity
_atom_site_calc_flag
_atom_site_refinement_flags
Ru1 Ru 0.5000 0.0000 0.5000 0.01487(10) Uani 1 2 d S
Cl1 Cl 0.86929(10) 0.18825(6) 0.30087(9) 0.0333(3) Uani 1 1 d .
Cl2 Cl 0.79720(10) 0.06025(6) 0.14587(9) 0.0371(3) Uani 1 1 d .
Cl3 Cl 0.84923(11) 0.20085(6) 0.04814(9) 0.0404(3) Uani 1 1 d .
P1 P 0.67813(8) 0.01576(5) 0.68289(8) 0.0165(2) Uani 1 1 d .
F1 F 0.50617(19) 0.15627(11) 0.15493(18) 0.0294(5) Uani 1 1 d .
F2 F 0.3506(2) 0.24300(12) 0.12882(19) 0.0388(6) Uani 1 1 d .
F3 F 0.3618(2) 0.17172(12) -0.02930(18) 0.0324(6) Uani 1 1 d .
F4 F 0.5123(2) 0.25969(13) 0.04582(19) 0.0444(7) Uani 1 1 d .
N1 N 0.3813(3) 0.05108(15) 0.5792(2) 0.0165(7) Uani 1 1 d .
N2 N 0.5409(3) 0.10105(16) 0.4464(2) 0.0166(7) Uani 1 1 d .
C1 C 0.3160(3) 0.08118(19) 0.6237(3) 0.0192(8) Uani 1 1 d .
C2 C 0.2316(3) 0.1184(2) 0.6817(3) 0.0267(9) Uani 1 1 d .
H2A H 0.1719 0.0822 0.6980 0.040 Uiso 1 1 calc R
H2B H 0.1839 0.1575 0.6283 0.040 Uiso 1 1 calc R
H2C H 0.2821 0.1407 0.7579 0.040 Uiso 1 1 calc R
C3 C 0.5606(3) 0.1609(2) 0.4242(3) 0.0187(8) Uani 1 1 d .
C4 C 0.5842(4) 0.23778(19) 0.3995(3) 0.0248(9) Uani 1 1 d .
H4A H 0.5133 0.2564 0.3331 0.037 Uiso 1 1 calc R
H4B H 0.6633 0.2411 0.3768 0.037 Uiso 1 1 calc R
H4C H 0.5919 0.2678 0.4720 0.037 Uiso 1 1 calc R
C5 C 0.6415(3) 0.06889(19) 0.8060(3) 0.0187(8) Uani 1 1 d .
H5 H 0.7234 0.0722 0.8725 0.022 Uiso 1 1 calc R
C6 C 0.6020(3) 0.14904(18) 0.7700(3) 0.0221(9) Uani 1 1 d .
H6A H 0.5322 0.1493 0.6945 0.033 Uiso 1 1 calc R
H6B H 0.6748 0.1764 0.7584 0.033 Uiso 1 1 calc R
H6C H 0.5737 0.1729 0.8339 0.033 Uiso 1 1 calc R
C7 C 0.5484(3) 0.02706(19) 0.8596(3) 0.0238(9) Uani 1 1 d .
H7A H 0.5142 0.0614 0.9081 0.036 Uiso 1 1 calc R
H7B H 0.5933 -0.0137 0.9109 0.036 Uiso 1 1 calc R
H7C H 0.4784 0.0068 0.7940 0.036 Uiso 1 1 calc R
C8 C 0.7366(3) -0.07357(19) 0.7580(3) 0.0186(8) Uani 1 1 d .
H8 H 0.6597 -0.0978 0.7710 0.022 Uiso 1 1 calc R
C9 C 0.8339(3) -0.0704(2) 0.8846(3) 0.0271(9) Uani 1 1 d .
H9A H 0.8408 -0.1196 0.9224 0.041 Uiso 1 1 calc R
H9B H 0.8055 -0.0342 0.9345 0.041 Uiso 1 1 calc R
H9C H 0.9172 -0.0555 0.8772 0.041 Uiso 1 1 calc R
C10 C 0.7844(4) -0.12876(19) 0.6804(3) 0.0267(9) Uani 1 1 d .
H10A H 0.8601 -0.1084 0.6632 0.040 Uiso 1 1 calc R
H10B H 0.7176 -0.1373 0.6043 0.040 Uiso 1 1 calc R
H10C H 0.8062 -0.1759 0.7239 0.040 Uiso 1 1 calc R
C11 C 0.8102(3) 0.07239(19) 0.6583(3) 0.0177(8) Uani 1 1 d .
H11 H 0.7729 0.1229 0.6356 0.021 Uiso 1 1 calc R
C12 C 0.9231(3) 0.0849(2) 0.7707(3) 0.0254(9) Uani 1 1 d .
H12A H 0.9697 0.0381 0.7935 0.038 Uiso 1 1 calc R
H12B H 0.8920 0.1020 0.8374 0.038 Uiso 1 1 calc R
H12C H 0.9800 0.1225 0.7533 0.038 Uiso 1 1 calc R
C13 C 0.8595(4) 0.0485(2) 0.5538(3) 0.0277(10) Uani 1 1 d .
H13A H 0.9214 0.0851 0.5429 0.042 Uiso 1 1 calc R
H13B H 0.7882 0.0454 0.4796 0.042 Uiso 1 1 calc R
H13C H 0.9004 -0.0003 0.5715 0.042 Uiso 1 1 calc R
C14 C 0.7876(4) 0.1576(2) 0.1554(3) 0.0273(9) Uani 1 1 d .
H14 H 0.6959 0.1718 0.1380 0.033 Uiso 1 1 calc R
B1 B 0.4321(4) 0.2075(3) 0.0746(4) 0.0251(10) Uani 1 1 d .

loop_
_atom_site_aniso_label
_atom_site_aniso_U_11
_atom_site_aniso_U_22
_atom_site_aniso_U_33
_atom_site_aniso_U_23
_atom_site_aniso_U_13
_atom_site_aniso_U_12
Ru1 0.0172(2) 0.0131(2) 0.0170(2) -0.0001(2) 0.00922(16) 0.0001(2)
Cl1 0.0349(6) 0.0412(7) 0.0251(5) -0.0082(5) 0.0110(5) -0.0011(5)
Cl2 0.0458(7) 0.0279(6) 0.0379(6) -0.0036(5) 0.0130(5) 0.0005(5)
Cl3 0.0519(7) 0.0432(7) 0.0301(6) -0.0008(5) 0.0184(5) -0.0099(6)
P1 0.0185(5) 0.0134(5) 0.0197(5) 0.0000(4) 0.0089(4) 0.0004(4)
F1 0.0256(13) 0.0286(14) 0.0350(13) 0.0080(11) 0.0105(10) 0.0020(10)
F2 0.0417(15) 0.0369(15) 0.0380(14) -0.0103(12) 0.0119(12) 0.0117(12)
F3 0.0337(14) 0.0360(15) 0.0278(13) -0.0049(11) 0.0096(11) -0.0023(11)
F4 0.0419(15) 0.0430(16) 0.0423(15) 0.0161(12) 0.0029(13) -0.0151(12)
N1 0.0186(17) 0.0157(17) 0.0165(16) -0.0004(13) 0.0071(13) -0.0005(13)
N2 0.0169(16) 0.0225(18) 0.0132(15) -0.0012(13) 0.0090(13) 0.0013(13)
C1 0.021(2) 0.015(2) 0.020(2) 0.0008(16) 0.0029(16) -0.0044(16)
C2 0.027(2) 0.028(2) 0.032(2) -0.0040(18) 0.0188(19) 0.0040(18)
C3 0.020(2) 0.023(2) 0.0159(19) -0.0014(16) 0.0085(16) 0.0023(17)
C4 0.030(2) 0.022(2) 0.026(2) -0.0005(17) 0.0128(18) -0.0032(18)
C5 0.0194(19) 0.021(2) 0.0160(19) -0.0002(16) 0.0065(15) 0.0014(16)
C6 0.021(2) 0.021(2) 0.026(2) -0.0028(17) 0.0098(17) -0.0010(16)
C7 0.026(2) 0.026(2) 0.024(2) 0.0042(16) 0.0132(17) 0.0055(16)
C8 0.020(2) 0.016(2) 0.021(2) 0.0028(16) 0.0079(16) 0.0003(16)
C9 0.028(2) 0.025(2) 0.026(2) 0.0055(18) 0.0052(18) 0.0054(18)
C10 0.031(2) 0.021(2) 0.030(2) 0.0034(18) 0.0117(19) 0.0094(18)
C11 0.0155(18) 0.016(2) 0.025(2) 0.0009(16) 0.0111(16) -0.0020(15)
C12 0.023(2) 0.027(2) 0.028(2) -0.0020(18) 0.0100(18) -0.0052(17)
C13 0.029(2) 0.034(2) 0.026(2) -0.0013(18) 0.0154(18) -0.0100(18)
C14 0.029(2) 0.028(2) 0.026(2) -0.0005(18) 0.0099(18) 0.0013(18)
B1 0.025(3) 0.024(3) 0.027(3) 0.006(2) 0.009(2) 0.000(2)

loop_
_atom_type_symbol
_atom_type_description
_atom_type_scat_dispersion_real
_atom_type_scat_dispersion_imag
_atom_type_scat_source
C C 0.0033 0.0016 'International Tables Vol C Tables 4.2.6.8 and 6.1.1.4'
H H 0.0000 0.0000 'International Tables Vol C Tables 4.2.6.8 and 6.1.1.4'
B B 0.0013 0.0007 'International Tables Vol C Tables 4.2.6.8 and 6.1.1.4'
N N 0.0061 0.0033 'International Tables Vol C Tables 4.2.6.8 and 6.1.1.4'
F F 0.0171 0.0103 'International Tables Vol C Tables 4.2.6.8 and 6.1.1.4'
P P 0.1023 0.0942 'International Tables Vol C Tables 4.2.6.8 and 6.1.1.4'
Cl Cl 0.1484 0.1585 'International Tables Vol C Tables 4.2.6.8 and 6.1.1.4'
Ru Ru -1.2594 0.8363 'International Tables Vol C Tables 4.2.6.8 and 6.1.1.4'

loop_
_geom_angle_atom_site_label_1
_geom_angle_atom_site_label_2
_geom_angle_atom_site_label_3
_geom_angle
_geom_angle_site_symmetry_1
_geom_angle_site_symmetry_3
N2 Ru1 N2 180.00(7) 3_656 .
N2 Ru1 N1 87.74(11) 3_656 3_656
N2 Ru1 N1 92.26(11) . 3_656
N2 Ru1 N1 92.26(11) 3_656 .
N2 Ru1 N1 87.74(11) . .
N1 Ru1 N1 180.0 3_656 .
N2 Ru1 P1 88.16(8) 3_656 3_656
N2 Ru1 P1 91.84(8) . 3_656
N1 Ru1 P1 90.79(8) 3_656 3_656
N1 Ru1 P1 89.21(8) . 3_656
N2 Ru1 P1 91.84(8) 3_656 .
N2 Ru1 P1 88.16(8) . .
N1 Ru1 P1 89.21(8) 3_656 .
N1 Ru1 P1 90.79(8) . .
P1 Ru1 P1 180.00(3) 3_656 .
C8 P1 C5 102.10(15) . .
C8 P1 C11 111.56(16) . .
C5 P1 C11 100.86(16) . .
C8 P1 Ru1 112.77(11) . .
C5 P1 Ru1 115.28(12) . .
C11 P1 Ru1 113.22(11) . .
C1 N1 Ru1 178.5(3) . .
C3 N2 Ru1 173.9(3) . .
N1 C1 C2 178.9(4) . .
C1 C2 H2A 109.5 . .
C1 C2 H2B 109.5 . .
H2A C2 H2B 109.5 . .
C1 C2 H2C 109.5 . .
H2A C2 H2C 109.5 . .
H2B C2 H2C 109.5 . .
N2 C3 C4 178.0(4) . .
C3 C4 H4A 109.5 . .
C3 C4 H4B 109.5 . .
H4A C4 H4B 109.5 . .
C3 C4 H4C 109.5 . .
H4A C4 H4C 109.5 . .
H4B C4 H4C 109.5 . .
C6 C5 C7 113.8(3) . .
C6 C5 P1 112.6(2) . .
C7 C5 P1 112.1(2) . .
C6 C5 H5 105.9 . .
C7 C5 H5 105.9 . .
P1 C5 H5 105.9 . .
C5 C6 H6A 109.5 . .
C5 C6 H6B 109.5 . .
H6A C6 H6B 109.5 . .
C5 C6 H6C 109.5 . .
H6A C6 H6C 109.5 . .
H6B C6 H6C 109.5 . .
C5 C7 H7A 109.5 . .
C5 C7 H7B 109.5 . .
H7A C7 H7B 109.5 . .
C5 C7 H7C 109.5 . .
H7A C7 H7C 109.5 . .
H7B C7 H7C 109.5 . .
C10 C8 C9 108.7(3) . .
C10 C8 P1 114.8(2) . .
C9 C8 P1 117.6(2) . .
C10 C8 H8 104.8 . .
C9 C8 H8 104.8 . .
P1 C8 H8 104.8 . .
C8 C9 H9A 109.5 . .
C8 C9 H9B 109.5 . .
H9A C9 H9B 109.5 . .
C8 C9 H9C 109.5 . .
H9A C9 H9C 109.5 . .
H9B C9 H9C 109.5 . .
C8 C10 H10A 109.5 . .
C8 C10 H10B 109.5 . .
H10A C10 H10B 109.5 . .
C8 C10 H10C 109.5 . .
H10A C10 H10C 109.5 . .
H10B C10 H10C 109.5 . .
C13 C11 C12 109.3(3) . .
C13 C11 P1 116.1(2) . .
C12 C11 P1 115.2(2) . .
C13 C11 H11 105.0 . .
C12 C11 H11 105.0 . .
P1 C11 H11 105.0 . .
C11 C12 H12A 109.5 . .
C11 C12 H12B 109.5 . .
H12A C12 H12B 109.5 . .
C11 C12 H12C 109.5 . .
H12A C12 H12C 109.5 . .
H12B C12 H12C 109.5 . .
C11 C13 H13A 109.5 . .
C11 C13 H13B 109.5 . .
H13A C13 H13B 109.5 . .
C11 C13 H13C 109.5 . .
H13A C13 H13C 109.5 . .
H13B C13 H13C 109.5 . .
Cl1 C14 Cl3 110.2(2) . .
Cl1 C14 Cl2 110.5(2) . .
Cl3 C14 Cl2 110.7(2) . .
Cl1 C14 H14 108.5 . .
Cl3 C14 H14 108.5 . .
Cl2 C14 H14 108.5 . .
F3 B1 F2 109.7(3) . .
F3 B1 F1 110.1(3) . .
F2 B1 F1 109.4(3) . .
F3 B1 F4 109.7(3) . .
F2 B1 F4 109.5(4) . .
F1 B1 F4 108.6(3) . .

loop_
_geom_bond_atom_site_label_1
_geom_bond_atom_site_label_2
_geom_bond_distance
_geom_bond_site_symmetry_2
Ru1 N2 2.013(3) 3_656
Ru1 N2 2.013(3) .
Ru1 N1 2.019(3) 3_656
Ru1 N1 2.019(3) .
Ru1 P1 2.4440(9) 3_656
Ru1 P1 2.4440(9) .
Cl1 C14 1.750(4) .
Cl2 C14 1.759(4) .
Cl3 C14 1.758(4) .
P1 C8 1.850(3) .
P1 C5 1.854(3) .
P1 C11 1.860(3) .
F1 B1 1.390(4) .
F2 B1 1.389(5) .
F3 B1 1.384(5) .
F4 B1 1.393(5) .
N1 C1 1.134(4) .
N2 C3 1.141(4) .
C1 C2 1.456(5) .
C2 H2A 0.9800 .
C2 H2B 0.9800 .
C2 H2C 0.9800 .
C3 C4 1.450(5) .
C4 H4A 0.9800 .
C4 H4B 0.9800 .
C4 H4C 0.9800 .
C5 C6 1.528(4) .
C5 C7 1.537(4) .
C5 H5 1.0000 .
C6 H6A 0.9800 .
C6 H6B 0.9800 .
C6 H6C 0.9800 .
C7 H7A 0.9800 .
C7 H7B 0.9800 .
C7 H7C 0.9800 .
C8 C10 1.530(4) .
C8 C9 1.542(4) .
C8 H8 1.0000 .
C9 H9A 0.9800 .
C9 H9B 0.9800 .
C9 H9C 0.9800 .
C10 H10A 0.9800 .
C10 H10B 0.9800 .
C10 H10C 0.9800 .
C11 C13 1.523(4) .
C11 C12 1.529(4) .
C11 H11 1.0000 .
C12 H12A 0.9800 .
C12 H12B 0.9800 .
C12 H12C 0.9800 .
C13 H13A 0.9800 .
C13 H13B 0.9800 .
C13 H13C 0.9800 .
C14 H14 1.0000 .
